data_7060939
loop_
_publ_author_name
'Mageed, Ahmed Hassoon'
'Al-Ameed, Karrar'

_publ_section_title
;
 Synthesis, structures, and DFT analysis of gold complexes containing a
 thiosemicarbazone ligand
;
_journal_issue 39
_journal_name_full 'New Journal of Chemistry'
_journal_page_first 18433
_journal_page_last 18442
_journal_paper_doi 10.1039/D1NJ03647E
_journal_volume 45
_journal_year 2021
_chemical_formula_moiety 'C8 H10 Au Cl N4 S, Cl, C H4 O'
_chemical_formula_sum 'C9 H14 Au Cl2 N4 O S'
_chemical_formula_weight 494.17
_space_group_crystal_system triclinic
_space_group_IT_number 2
_space_group_name_Hall '-P 1'
_space_group_name_H-M_alt 'P -1'
_atom_sites_solution_hydrogens mixed
_audit_creation_method SHELXL-2018/1
_audit_update_record
;
2021-04-22 deposited with the CCDC.	2021-09-06 downloaded from the CCDC.
;
_cell_angle_alpha 99.299(3)
_cell_angle_beta 90.361(3)
_cell_angle_gamma 92.429(3)
_cell_formula_units_Z 2
_cell_length_a 7.3584(3)
_cell_length_b 7.8336(3)
_cell_length_c 12.6006(4)
_cell_measurement_reflns_used 3958
_cell_measurement_temperature 100(2)
_cell_measurement_theta_max 29.925
_cell_measurement_theta_min 2.614
_cell_volume 716.08(5)
_computing_cell_refinement 'CrysAlisPro 1.171.38.46 (Rigaku OD, 2015)'
_computing_data_collection 'CrysAlisPro 1.171.38.46 (Rigaku OD, 2015)'
_computing_data_reduction 'CrysAlisPro 1.171.38.46 (Rigaku OD, 2015)'
_computing_publication_material 'SHELXL-2018/1 (Sheldrick, 2018)'
_computing_structure_refinement 'SHELXL-2018/1 (Sheldrick, 2018)'
_computing_structure_solution 'SHELXT-2015/1 (Sheldrick, 2015)'
_diffrn_ambient_temperature 100(2)
_diffrn_detector 'CCD plate'
_diffrn_detector_area_resol_mean 16.0009
_diffrn_detector_type Sapphire3
_diffrn_measured_fraction_theta_full 0.998
_diffrn_measured_fraction_theta_max 0.930
_diffrn_measurement_device 'four-circle diffractometer'
_diffrn_measurement_device_type 'Oxford Diffraction Xcalibur-S'
_diffrn_measurement_method '\w scans'
_diffrn_orient_matrix_type 'CrysAlisPro convention (1999,Acta A55,543-557)'
_diffrn_orient_matrix_UB_11 0.0676056
_diffrn_orient_matrix_UB_12 0.0682712
_diffrn_orient_matrix_UB_13 0.0081817
_diffrn_orient_matrix_UB_21 0.0179514
_diffrn_orient_matrix_UB_22 -0.0183758
_diffrn_orient_matrix_UB_23 0.0522692
_diffrn_orient_matrix_UB_31 0.0664621
_diffrn_orient_matrix_UB_32 -0.0586182
_diffrn_orient_matrix_UB_33 -0.0213358
_diffrn_radiation_monochromator graphite
_diffrn_radiation_source 'normal-focus sealed tube'
_diffrn_radiation_type MoK\a
_diffrn_radiation_wavelength 0.71073
_diffrn_reflns_av_R_equivalents 0.0720
_diffrn_reflns_av_unetI/netI 0.0897
_diffrn_reflns_Laue_measured_fraction_full 0.998
_diffrn_reflns_Laue_measured_fraction_max 0.930
_diffrn_reflns_limit_h_max 10
_diffrn_reflns_limit_h_min -10
_diffrn_reflns_limit_k_max 11
_diffrn_reflns_limit_k_min -11
_diffrn_reflns_limit_l_max 18
_diffrn_reflns_limit_l_min -18
_diffrn_reflns_number 14990
_diffrn_reflns_point_group_measured_fraction_full 0.998
_diffrn_reflns_point_group_measured_fraction_max 0.930
_diffrn_reflns_theta_full 25.242
_diffrn_reflns_theta_max 32.256
_diffrn_reflns_theta_min 2.637
_exptl_absorpt_coefficient_mu 10.784
_exptl_absorpt_correction_T_max 0.713
_exptl_absorpt_correction_T_min 0.538
_exptl_absorpt_correction_type analytical
_exptl_absorpt_process_details
;
CrysAlisPro 1.171.38.46 (Rigaku Oxford Diffraction, 2015)
Analytical numeric absorption correction using a multifaceted crystal
			model based on expressions derived by R.C. Clark & J.S. Reid.
(Clark, R. C. & Reid, J. S. (1995). Acta Cryst. A51, 887-897)
;
_exptl_crystal_colour colorless
_exptl_crystal_density_diffrn 2.292
_exptl_crystal_description needle
_exptl_crystal_F_000 466
_exptl_crystal_size_max 0.088
_exptl_crystal_size_mid 0.065
_exptl_crystal_size_min 0.043
_refine_diff_density_max 3.583
_refine_diff_density_min -2.091
_refine_diff_density_rms 0.305
_refine_ls_extinction_method none
_refine_ls_goodness_of_fit_ref 1.002
_refine_ls_hydrogen_treatment mixed
_refine_ls_matrix_type full
_refine_ls_number_parameters 181
_refine_ls_number_reflns 4729
_refine_ls_number_restraints 0
_refine_ls_restrained_S_all 1.002
_refine_ls_R_factor_all 0.0717
_refine_ls_R_factor_gt 0.0457
_refine_ls_shift/su_max 0.001
_refine_ls_shift/su_mean 0.000
_refine_ls_structure_factor_coef Fsqd
_refine_ls_weighting_details 'w=1/[\s^2^(Fo^2^)+(0.0300P)^2^] where P=(Fo^2^+2Fc^2^)/3'
_refine_ls_weighting_scheme calc
_refine_ls_wR_factor_gt 0.0781
_refine_ls_wR_factor_ref 0.0913
_reflns_Friedel_coverage 0.000
_reflns_number_gt 3622
_reflns_number_total 4729
_reflns_threshold_expression 'I > 2\s(I)'
_cod_data_source_file d1nj03647e2.cif
_cod_data_source_block ah40b_tricl
_cod_depositor_comments 'Adding full bibliography for 7060937--7060939.cif.'
_cod_database_code 7060939
_shelx_shelxl_version_number 2018/1
_shelx_space_group_comment
;
The symmetry employed for this shelxl refinement is uniquely defined
by the following loop, which should always be used as a source of
symmetry information in preference to the above space-group names.
They are only intended as comments.
;
_shelx_estimated_absorpt_t_min 0.450
_shelx_estimated_absorpt_t_max 0.654

loop_
_space_group_symop_operation_xyz
'x, y, z'
'-x, -y, -z'

loop_
_atom_site_label
_atom_site_type_symbol
_atom_site_fract_x
_atom_site_fract_y
_atom_site_fract_z
_atom_site_U_iso_or_equiv
_atom_site_adp_type
_atom_site_occupancy
_atom_site_site_symmetry_order
_atom_site_calc_flag
_atom_site_refinement_flags_posn
_atom_site_refinement_flags_adp
_atom_site_refinement_flags_occupancy
_atom_site_disorder_assembly
_atom_site_disorder_group
Au1 Au 0.60439(3) 0.96211(3) 0.86816(2) 0.01967(8) Uani 1 1 d . . . . .
S1 S 0.4579(2) 0.70318(19) 0.81766(12) 0.0200(3) Uani 1 1 d . . . . .
Cl1 Cl 0.7609(3) 1.2163(2) 0.92907(13) 0.0301(4) Uani 1 1 d . . . . .
C1 C 0.4047(8) 0.6803(7) 0.6837(5) 0.0165(12) Uani 1 1 d . . . . .
N2 N 0.3253(8) 0.5243(7) 0.6419(4) 0.0189(11) Uani 1 1 d . . . . .
H2 H 0.307(11) 0.462(10) 0.674(6) 0.04(3) Uiso 1 1 d . . . . .
N3 N 0.2684(7) 0.4963(6) 0.5371(4) 0.0173(10) Uani 1 1 d . . . . .
C4 C 0.1909(8) 0.3486(7) 0.4970(5) 0.0158(12) Uani 1 1 d . . . . .
N10 N 0.4311(8) 0.7977(7) 0.6224(5) 0.0210(12) Uani 1 1 d . . . . .
H10A H 0.400(11) 0.783(10) 0.563(7) 0.04(2) Uiso 1 1 d . . . . .
H10B H 0.465(12) 0.895(11) 0.648(7) 0.05(3) Uiso 1 1 d . . . . .
C40 C 0.1502(9) 0.1962(8) 0.5533(5) 0.0212(13) Uani 1 1 d . . . . .
H40A H 0.193866 0.223591 0.627959 0.032 Uiso 1 1 calc R U . . .
H40B H 0.211564 0.095193 0.516402 0.032 Uiso 1 1 calc R U . . .
H40C H 0.018589 0.170660 0.552058 0.032 Uiso 1 1 calc R U . . .
C41 C 0.1328(8) 0.3349(7) 0.3843(5) 0.0153(11) Uani 1 1 d . . . . .
N42 N 0.1626(7) 0.4748(6) 0.3344(4) 0.0193(11) Uani 1 1 d . . . . .
C43 C 0.1106(9) 0.4761(8) 0.2328(5) 0.0214(13) Uani 1 1 d . . . . .
H43 H 0.134894 0.577011 0.201482 0.026 Uiso 1 1 calc R U . . .
C44 C 0.0229(9) 0.3348(8) 0.1731(5) 0.0227(14) Uani 1 1 d . . . . .
H44 H -0.017516 0.338032 0.101700 0.027 Uiso 1 1 calc R U . . .
C45 C -0.0053(9) 0.1878(8) 0.2189(5) 0.0252(14) Uani 1 1 d . . . . .
H45 H -0.061429 0.086694 0.177856 0.030 Uiso 1 1 calc R U . . .
C46 C 0.0480(8) 0.1868(8) 0.3251(5) 0.0201(13) Uani 1 1 d . . . . .
H46 H 0.026811 0.085979 0.356926 0.024 Uiso 1 1 calc R U . . .
Cl2 Cl 0.6457(2) 0.17063(18) 0.62476(12) 0.0210(3) Uani 1 1 d . . . . .
O01 O 0.3236(8) 0.2819(6) 0.7936(4) 0.0275(11) Uani 1 1 d . . . . .
H01 H 0.405(11) 0.241(10) 0.783(7) 0.03(3) Uiso 1 1 d . . . . .
C01 C 0.2781(11) 0.3133(9) 0.9046(5) 0.0330(17) Uani 1 1 d . . . . .
H01A H 0.147565 0.332042 0.911584 0.050 Uiso 1 1 calc R U . . .
H01B H 0.347211 0.416352 0.940608 0.050 Uiso 1 1 calc R U . . .
H01C H 0.308133 0.213145 0.937856 0.050 Uiso 1 1 calc R U . . .

loop_
_atom_site_aniso_label
_atom_site_aniso_U_11
_atom_site_aniso_U_22
_atom_site_aniso_U_33
_atom_site_aniso_U_23
_atom_site_aniso_U_13
_atom_site_aniso_U_12
Au1 0.02233(14) 0.01901(12) 0.01706(13) 0.00240(9) -0.00365(9) -0.00380(9)
S1 0.0261(9) 0.0185(7) 0.0154(7) 0.0041(6) -0.0038(6) -0.0053(6)
Cl1 0.0417(11) 0.0274(8) 0.0189(8) 0.0022(6) -0.0040(7) -0.0172(7)
C1 0.012(3) 0.021(3) 0.015(3) 0.000(2) -0.001(2) -0.003(2)
N2 0.025(3) 0.014(2) 0.019(3) 0.008(2) 0.000(2) -0.001(2)
N3 0.019(3) 0.017(2) 0.016(3) 0.005(2) -0.001(2) -0.004(2)
C4 0.016(3) 0.016(3) 0.016(3) 0.004(2) 0.000(2) -0.004(2)
N10 0.030(3) 0.015(3) 0.018(3) 0.003(2) -0.001(2) -0.003(2)
C40 0.022(3) 0.021(3) 0.021(3) 0.006(2) -0.002(3) -0.002(3)
C41 0.011(3) 0.017(3) 0.018(3) 0.002(2) 0.001(2) 0.000(2)
N42 0.015(3) 0.024(3) 0.019(3) 0.006(2) 0.001(2) -0.002(2)
C43 0.026(4) 0.022(3) 0.018(3) 0.007(2) 0.003(3) 0.000(3)
C44 0.022(3) 0.028(3) 0.015(3) -0.001(3) -0.004(3) -0.003(3)
C45 0.022(3) 0.023(3) 0.028(4) -0.002(3) -0.008(3) -0.003(3)
C46 0.019(3) 0.017(3) 0.022(3) -0.002(2) -0.003(3) -0.001(2)
Cl2 0.0268(8) 0.0165(7) 0.0194(7) 0.0041(6) -0.0009(6) -0.0060(6)
O01 0.032(3) 0.026(3) 0.027(3) 0.010(2) 0.005(2) 0.003(2)
C01 0.042(5) 0.039(4) 0.022(4) 0.016(3) 0.002(3) 0.001(3)

loop_
_atom_type_symbol
_atom_type_description
_atom_type_scat_dispersion_real
_atom_type_scat_dispersion_imag
_atom_type_scat_source
C C 0.0033 0.0016 'International Tables Vol C Tables 4.2.6.8 and 6.1.1.4'
H H 0.0000 0.0000 'International Tables Vol C Tables 4.2.6.8 and 6.1.1.4'
N N 0.0061 0.0033 'International Tables Vol C Tables 4.2.6.8 and 6.1.1.4'
O O 0.0106 0.0060 'International Tables Vol C Tables 4.2.6.8 and 6.1.1.4'
S S 0.1246 0.1234 'International Tables Vol C Tables 4.2.6.8 and 6.1.1.4'
Cl Cl 0.1484 0.1585 'International Tables Vol C Tables 4.2.6.8 and 6.1.1.4'
Au Au -2.0133 8.8022 'International Tables Vol C Tables 4.2.6.8 and 6.1.1.4'

loop_
_geom_angle_atom_site_label_1
_geom_angle_atom_site_label_2
_geom_angle_atom_site_label_3
_geom_angle
_geom_angle_site_symmetry_1
_geom_angle_site_symmetry_3
_geom_angle_publ_flag
S1 Au1 Cl1 175.98(6) . . ?
C1 S1 Au1 108.7(2) . . ?
N10 C1 N2 119.7(6) . . ?
N10 C1 S1 126.0(5) . . ?
N2 C1 S1 114.4(4) . . ?
C1 N2 N3 119.0(5) . . ?
C1 N2 H2 121(7) . . ?
N3 N2 H2 120(7) . . ?
C4 N3 N2 119.3(5) . . ?
N3 C4 C41 114.4(5) . . ?
N3 C4 C40 127.6(5) . . ?
C41 C4 C40 118.0(5) . . ?
C1 N10 H10A 122(6) . . ?
C1 N10 H10B 120(6) . . ?
H10A N10 H10B 117(8) . . ?
C4 C40 H40A 109.5 . . ?
C4 C40 H40B 109.5 . . ?
H40A C40 H40B 109.5 . . ?
C4 C40 H40C 109.5 . . ?
H40A C40 H40C 109.5 . . ?
H40B C40 H40C 109.5 . . ?
N42 C41 C46 117.9(5) . . ?
N42 C41 C4 118.2(5) . . ?
C46 C41 C4 123.9(5) . . ?
C43 N42 C41 122.6(5) . . ?
N42 C43 C44 121.2(6) . . ?
N42 C43 H43 119.4 . . ?
C44 C43 H43 119.4 . . ?
C43 C44 C45 118.4(6) . . ?
C43 C44 H44 120.8 . . ?
C45 C44 H44 120.8 . . ?
C44 C45 C46 120.3(6) . . ?
C44 C45 H45 119.9 . . ?
C46 C45 H45 119.9 . . ?
C45 C46 C41 119.5(6) . . ?
C45 C46 H46 120.2 . . ?
C41 C46 H46 120.2 . . ?
C01 O01 H01 114(7) . . ?
O01 C01 H01A 109.5 . . ?
O01 C01 H01B 109.5 . . ?
H01A C01 H01B 109.5 . . ?
O01 C01 H01C 109.5 . . ?
H01A C01 H01C 109.5 . . ?
H01B C01 H01C 109.5 . . ?

loop_
_geom_bond_atom_site_label_1
_geom_bond_atom_site_label_2
_geom_bond_distance
_geom_bond_site_symmetry_2
_geom_bond_publ_flag
Au1 S1 2.2515(15) . ?
Au1 Cl1 2.2764(15) . ?
S1 C1 1.709(6) . ?
C1 N10 1.303(8) . ?
C1 N2 1.356(7) . ?
N2 N3 1.364(7) . ?
N2 H2 0.69(8) . ?
N3 C4 1.292(7) . ?
C4 C41 1.467(8) . ?
C4 C40 1.505(8) . ?
N10 H10A 0.77(8) . ?
N10 H10B 0.81(8) . ?
C40 H40A 0.9800 . ?
C40 H40B 0.9800 . ?
C40 H40C 0.9800 . ?
C41 N42 1.360(7) . ?
C41 C46 1.394(8) . ?
N42 C43 1.335(8) . ?
C43 C44 1.368(8) . ?
C43 H43 0.9500 . ?
C44 C45 1.378(9) . ?
C44 H44 0.9500 . ?
C45 C46 1.394(9) . ?
C45 H45 0.9500 . ?
C46 H46 0.9500 . ?
O01 C01 1.424(8) . ?
O01 H01 0.70(8) . ?
C01 H01A 0.9800 . ?
C01 H01B 0.9800 . ?
C01 H01C 0.9800 . ?

loop_
_geom_hbond_atom_site_label_D
_geom_hbond_atom_site_label_H
_geom_hbond_atom_site_label_A
_geom_hbond_distance_DH
_geom_hbond_distance_HA
_geom_hbond_distance_DA
_geom_hbond_angle_DHA
_geom_hbond_site_symmetry_A
_geom_hbond_publ_flag
N2 H2 O01 0.69(8) 2.23(8) 2.904(7) 165(9) . yes
N10 H10A Cl2 0.77(8) 2.48(8) 3.213(6) 161(8) 2_666 yes
N10 H10B Cl2 0.81(8) 2.55(8) 3.257(6) 147(8) 1_565 yes
C40 H40A O01 0.98 2.26 3.236(8) 174.1 . yes
C40 H40B Cl2 0.98 2.76 3.725(7) 168.3 2_656 yes
C40 H40C Cl2 0.98 2.90 3.830(7) 159.2 1_455 yes
C43 H43 Cl1 0.95 2.59 3.504(6) 162.7 2_676 yes
C44 H44 Cl1 0.95 2.73 3.589(6) 150.8 1_444 yes
O01 H01 Cl2 0.70(8) 2.68(8) 3.247(6) 140(8) . yes
C01 H01A Cl1 0.98 2.97 3.873(8) 153.7 1_445 yes
C01 H01B S1 0.98 3.02 3.610(7) 120.2 . yes

loop_
_geom_torsion_atom_site_label_1
_geom_torsion_atom_site_label_2
_geom_torsion_atom_site_label_3
_geom_torsion_atom_site_label_4
_geom_torsion
_geom_torsion_site_symmetry_1
_geom_torsion_site_symmetry_2
_geom_torsion_site_symmetry_3
_geom_torsion_site_symmetry_4
_geom_torsion_publ_flag
Au1 S1 C1 N10 -4.9(6) . . . . ?
Au1 S1 C1 N2 176.2(4) . . . . ?
N10 C1 N2 N3 -2.5(9) . . . . ?
S1 C1 N2 N3 176.4(4) . . . . ?
C1 N2 N3 C4 -179.3(6) . . . . ?
N2 N3 C4 C41 179.0(5) . . . . ?
N2 N3 C4 C40 1.0(10) . . . . ?
N3 C4 C41 N42 -0.8(8) . . . . ?
C40 C4 C41 N42 177.3(5) . . . . ?
N3 C4 C41 C46 179.4(6) . . . . ?
C40 C4 C41 C46 -2.4(9) . . . . ?
C46 C41 N42 C43 1.4(9) . . . . ?
C4 C41 N42 C43 -178.4(6) . . . . ?
C41 N42 C43 C44 0.2(10) . . . . ?
N42 C43 C44 C45 -2.2(10) . . . . ?
C43 C44 C45 C46 2.6(10) . . . . ?
C44 C45 C46 C41 -1.0(10) . . . . ?
N42 C41 C46 C45 -1.0(9) . . . . ?
C4 C41 C46 C45 178.7(6) . . . . ?
